data_7106211
loop_
_publ_author_name
'Derek J. Wasylenko'
'Chelladurai Ganesamoorthy'
'Javier Borau-Garcia'
'Curtis Berlinguette'

_publ_section_title
;
 Electrochemical evidence for catalytic water oxidation mediated by a
 high-valent cobalt complex:
 aqua(2,6-(bis(bis-2-pyridyl0methoxymethane)pyridine)cobalt(II) percloro
;
_journal_name_full Chem.Commun.
_journal_page_first 4249
_journal_paper_doi 10.1039/c0cc05522k
_journal_volume 47
_journal_year 2011
_chemical_formula_moiety 'C29 H27 Co N5 O3, 2(Cl O4)'
_chemical_formula_sum 'C29 H27 Cl2 Co N5 O11'
_chemical_formula_weight 751.39
_chemical_name_systematic
;
aqua(2,6-(bis(bis-2-pyridyl0methoxymethane)pyridine)cobalt(II) percloro
;
_space_group_IT_number 14
_symmetry_cell_setting monoclinic
_symmetry_space_group_name_Hall '-P 2ybc'
_symmetry_space_group_name_H-M 'P 1 21/c 1'
_atom_sites_solution_hydrogens geom
_atom_sites_solution_primary direct
_atom_sites_solution_secondary difmap
_audit_creation_method SHELXL-97
_cell_angle_alpha 90.00
_cell_angle_beta 93.663(2)
_cell_angle_gamma 90.00
_cell_formula_units_Z 4
_cell_length_a 12.5935(3)
_cell_length_b 12.7118(6)
_cell_length_c 19.2504(4)
_cell_measurement_reflns_used 9892
_cell_measurement_temperature 173(2)
_cell_measurement_theta_max 27.49
_cell_measurement_theta_min 3.38
_cell_volume 3075.42(17)
_computing_structure_refinement 'SHELXL-97 (Sheldrick, 1997)'
_diffrn_ambient_temperature 173(2)
_diffrn_measured_fraction_theta_full 0.988
_diffrn_measured_fraction_theta_max 0.988
_diffrn_measurement_device_type 'Nonius KappaCCD'
_diffrn_measurement_method ' \w and \f '
_diffrn_radiation_monochromator graphite
_diffrn_radiation_source 'fine-focus sealed tube'
_diffrn_radiation_type MoK\a
_diffrn_radiation_wavelength 0.71073
_diffrn_reflns_av_R_equivalents 0.0203
_diffrn_reflns_av_sigmaI/netI 0.0320
_diffrn_reflns_limit_h_max 16
_diffrn_reflns_limit_h_min -16
_diffrn_reflns_limit_k_max 16
_diffrn_reflns_limit_k_min -11
_diffrn_reflns_limit_l_max 24
_diffrn_reflns_limit_l_min -24
_diffrn_reflns_number 9892
_diffrn_reflns_theta_full 27.49
_diffrn_reflns_theta_max 27.49
_diffrn_reflns_theta_min 3.38
_diffrn_standards_number 0
_exptl_absorpt_coefficient_mu 0.803
_exptl_absorpt_correction_T_max 0.9534
_exptl_absorpt_correction_T_min 0.9386
_exptl_absorpt_correction_type multi-scan
_exptl_absorpt_process_details 'SORTAV: (Blessing, 1997)'
_exptl_crystal_colour 'Pale Yellow'
_exptl_crystal_density_diffrn 1.623
_exptl_crystal_density_method 'not measured'
_exptl_crystal_description Block
_exptl_crystal_F_000 1540
_exptl_crystal_size_max 0.08
_exptl_crystal_size_mid 0.06
_exptl_crystal_size_min 0.06
_refine_diff_density_max 0.553
_refine_diff_density_min -0.401
_refine_diff_density_rms 0.071
_refine_ls_extinction_method none
_refine_ls_goodness_of_fit_ref 1.080
_refine_ls_hydrogen_treatment mixed
_refine_ls_matrix_type full
_refine_ls_number_parameters 465
_refine_ls_number_reflns 6977
_refine_ls_number_restraints 0
_refine_ls_restrained_S_all 1.080
_refine_ls_R_factor_all 0.0565
_refine_ls_R_factor_gt 0.0446
_refine_ls_shift/su_max 0.002
_refine_ls_shift/su_mean 0.000
_refine_ls_structure_factor_coef Fsqd
_refine_ls_weighting_details 'calc w=1/[\s^2^(Fo^2^)+(0.0105P)^2^+6.5741P] where P=(Fo^2^+2Fc^2^)/3'
_refine_ls_weighting_scheme calc
_refine_ls_wR_factor_gt 0.0896
_refine_ls_wR_factor_ref 0.0995
_reflns_number_gt 5940
_reflns_number_total 6977
_reflns_threshold_expression >2sigma(I)
_cod_data_source_file c0cc05522k.txt
_cod_data_source_block shelxl
_cod_depositor_comments
;
The following automatic conversions were performed:

'_symmetry_cell_setting' value 'Monoclinic' changed to 'monoclinic'
according to the built-in table from CIF Core dictionary named
'cif_core.dic' version 2.4.1 from
2010-06-29.

'_exptl_absorpt_correction_type' value 'Multi-scan'
changed to 'multi-scan' according to the built-in table from CIF Core
dictionary named 'cif_core.dic' version 2.4.1 from 2010-06-29.

Automatic conversion script
Id: cif_fix_values 1646 2011-03-28 12:23:43Z adriana 
;
_cod_original_cell_volume 3075.43(17)
_cod_original_sg_symbol_H-M 'P 21/c'
_cod_database_code 7106211

loop_
_symmetry_equiv_pos_as_xyz
'x, y, z'
'-x, y+1/2, -z+1/2'
'-x, -y, -z'
'x, -y-1/2, z-1/2'

loop_
_atom_site_label
_atom_site_type_symbol
_atom_site_fract_x
_atom_site_fract_y
_atom_site_fract_z
_atom_site_U_iso_or_equiv
_atom_site_adp_type
_atom_site_occupancy
_atom_site_symmetry_multiplicity
_atom_site_calc_flag
_atom_site_refinement_flags
_atom_site_disorder_assembly
_atom_site_disorder_group
Co1 Co 0.24969(3) 0.21928(3) 0.981030(17) 0.01993(9) Uani 1 1 d . . .
Cl1 Cl 0.13410(6) 0.57484(5) 0.87192(3) 0.03014(15) Uani 1 1 d . . .
Cl2 Cl 0.37052(6) 0.55185(5) 1.12602(4) 0.03293(16) Uani 1 1 d . . .
O2 O 0.11691(15) 0.01836(14) 0.79995(9) 0.0273(4) Uani 1 1 d . . .
N4 N 0.40260(17) 0.20825(17) 1.03387(11) 0.0229(4) Uani 1 1 d . . .
O1 O 0.24812(17) 0.37813(15) 0.99032(11) 0.0304(4) Uani 1 1 d . . .
O3 O 0.37100(15) -0.02516(14) 1.14135(9) 0.0278(4) Uani 1 1 d . . .
N5 N 0.19893(16) 0.18959(16) 1.08711(10) 0.0211(4) Uani 1 1 d . . .
N3 N 0.25195(16) 0.05547(16) 0.97175(10) 0.0207(4) Uani 1 1 d . . .
N2 N 0.29590(16) 0.22090(16) 0.87632(10) 0.0219(4) Uani 1 1 d . . .
N1 N 0.09409(17) 0.22354(17) 0.92602(10) 0.0225(4) Uani 1 1 d . . .
C14 C 0.25112(19) 0.15138(19) 0.83010(12) 0.0208(5) Uani 1 1 d . . .
C13 C 0.2785(2) 0.1485(2) 0.76161(13) 0.0244(5) Uani 1 1 d . . .
H13 H 0.2448 0.1003 0.7296 0.029 Uiso 1 1 calc R . .
C16 C -0.0245(2) 0.1596(2) 0.83248(13) 0.0256(5) Uani 1 1 d . . .
H16 H -0.0389 0.1104 0.7959 0.031 Uiso 1 1 calc R . .
C20 C 0.1203(2) 0.2438(2) 1.11404(13) 0.0249(5) Uani 1 1 d . . .
H20 H 0.0914 0.3024 1.0888 0.030 Uiso 1 1 calc R . .
O10 O 0.27877(17) 0.48322(18) 1.11310(10) 0.0392(5) Uani 1 1 d . . .
C25 C 0.4211(2) 0.13276(19) 1.08186(13) 0.0224(5) Uani 1 1 d . . .
C23 C 0.2044(2) 0.0777(2) 1.18806(13) 0.0263(5) Uani 1 1 d . . .
H23 H 0.2352 0.0195 1.2129 0.032 Uiso 1 1 calc R . .
C19 C 0.0218(2) 0.2983(2) 0.93805(13) 0.0259(5) Uani 1 1 d . . .
H19 H 0.0377 0.3471 0.9747 0.031 Uiso 1 1 calc R . .
C4 C 0.2488(2) -0.1076(2) 1.03249(14) 0.0283(6) Uani 1 1 d . . .
H4 H 0.2714 -0.1489 1.0718 0.034 Uiso 1 1 calc R . .
C22 C 0.1207(2) 0.1340(2) 1.21399(14) 0.0287(6) Uani 1 1 d . . .
H22 H 0.0927 0.1142 1.2568 0.034 Uiso 1 1 calc R . .
C18 C -0.0744(2) 0.3076(2) 0.89963(14) 0.0301(6) Uani 1 1 d . . .
H18 H -0.1229 0.3622 0.9092 0.036 Uiso 1 1 calc R . .
C5 C 0.2802(2) -0.00320(19) 1.02786(13) 0.0222(5) Uani 1 1 d . . .
C1 C 0.19186(19) 0.01253(19) 0.91854(12) 0.0215(5) Uani 1 1 d . . .
C3 C 0.1843(2) -0.1503(2) 0.97926(14) 0.0320(6) Uani 1 1 d . . .
H3 H 0.1610 -0.2212 0.9819 0.038 Uiso 1 1 calc R . .
C15 C 0.0711(2) 0.1566(2) 0.87252(12) 0.0224(5) Uani 1 1 d . . .
C21 C 0.0790(2) 0.2186(2) 1.17685(13) 0.0272(5) Uani 1 1 d . . .
H21 H 0.0229 0.2590 1.1940 0.033 Uiso 1 1 calc R . .
C29 C 0.4746(2) 0.2855(2) 1.02895(14) 0.0284(6) Uani 1 1 d . . .
H29 H 0.4611 0.3386 0.9948 0.034 Uiso 1 1 calc R . .
C17 C -0.0982(2) 0.2358(2) 0.84707(14) 0.0285(6) Uani 1 1 d . . .
H17 H -0.1648 0.2388 0.8211 0.034 Uiso 1 1 calc R . .
C6 C 0.1609(2) 0.0814(2) 0.85492(12) 0.0219(5) Uani 1 1 d . . .
C2 C 0.1539(2) -0.0896(2) 0.92216(14) 0.0290(6) Uani 1 1 d . . .
H2 H 0.1075 -0.1173 0.8858 0.035 Uiso 1 1 calc R . .
C7 C 0.3335(2) 0.05130(19) 1.09236(13) 0.0220(5) Uani 1 1 d . . .
C12 C 0.3556(2) 0.2168(2) 0.74030(13) 0.0271(5) Uani 1 1 d . . .
H12 H 0.3776 0.2136 0.6941 0.033 Uiso 1 1 calc R . .
C24 C 0.24149(19) 0.10875(19) 1.12501(12) 0.0213(5) Uani 1 1 d . . .
C11 C 0.4001(2) 0.2892(2) 0.78655(14) 0.0277(5) Uani 1 1 d . . .
H11 H 0.4522 0.3376 0.7727 0.033 Uiso 1 1 calc R . .
C10 C 0.3671(2) 0.2897(2) 0.85393(13) 0.0245(5) Uani 1 1 d . . .
H10 H 0.3961 0.3410 0.8856 0.029 Uiso 1 1 calc R . .
O5 O 0.0378(2) 0.5420(2) 0.83551(14) 0.0560(7) Uani 1 1 d . . .
O6 O 0.2113(2) 0.49125(19) 0.86978(12) 0.0522(6) Uani 1 1 d . . .
C9 C 0.4549(3) -0.0935(2) 1.12021(19) 0.0375(7) Uani 1 1 d . . .
O9 O 0.4431(2) 0.5359(2) 1.07413(16) 0.0708(9) Uani 1 1 d . . .
O4 O 0.1730(2) 0.6669(2) 0.83927(15) 0.0566(7) Uani 1 1 d . . .
C26 C 0.5127(2) 0.1352(2) 1.12725(14) 0.0278(6) Uani 1 1 d . . .
H26 H 0.5243 0.0822 1.1617 0.033 Uiso 1 1 calc R . .
C28 C 0.5675(2) 0.2912(2) 1.07132(16) 0.0345(6) Uani 1 1 d . . .
H28 H 0.6173 0.3462 1.0658 0.041 Uiso 1 1 calc R . .
C8 C 0.1808(3) -0.0628(2) 0.77202(15) 0.0327(6) Uani 1 1 d . . .
O7 O 0.1152(2) 0.5969(2) 0.94261(12) 0.0599(7) Uani 1 1 d . . .
C27 C 0.5860(2) 0.2153(2) 1.12151(15) 0.0332(6) Uani 1 1 d . . .
H27 H 0.6484 0.2178 1.1519 0.040 Uiso 1 1 calc R . .
O11 O 0.4212(2) 0.5237(3) 1.19186(15) 0.0756(10) Uani 1 1 d . . .
O8 O 0.3372(2) 0.6568(2) 1.1274(2) 0.0831(11) Uani 1 1 d . . .
H1B H 0.231(3) 0.416(3) 0.956(2) 0.061(12) Uiso 1 1 d . . .
H1A H 0.262(3) 0.408(3) 1.026(2) 0.050(11) Uiso 1 1 d . . .
H8A H 0.172(2) -0.055(2) 0.7215(15) 0.023(7) Uiso 1 1 d . . .
H8B H 0.154(2) -0.129(2) 0.7866(15) 0.027(8) Uiso 1 1 d . . .
H8C H 0.258(3) -0.057(3) 0.7884(16) 0.035(8) Uiso 1 1 d . . .
H9C H 0.512(3) -0.085(3) 1.1558(19) 0.052(10) Uiso 1 1 d . . .
H9A H 0.477(3) -0.072(3) 1.074(2) 0.069(13) Uiso 1 1 d . . .
H9B H 0.429(3) -0.160(3) 1.120(2) 0.059(12) Uiso 1 1 d . . .

loop_
_atom_site_aniso_label
_atom_site_aniso_U_11
_atom_site_aniso_U_22
_atom_site_aniso_U_33
_atom_site_aniso_U_23
_atom_site_aniso_U_13
_atom_site_aniso_U_12
Co1 0.02155(17) 0.01827(16) 0.01979(16) -0.00028(12) -0.00008(12) 0.00030(13)
Cl1 0.0351(4) 0.0243(3) 0.0304(3) -0.0003(2) -0.0026(3) 0.0051(3)
Cl2 0.0310(3) 0.0307(3) 0.0376(4) -0.0026(3) 0.0064(3) -0.0089(3)
O2 0.0304(10) 0.0262(9) 0.0247(9) -0.0068(7) -0.0019(7) -0.0029(8)
N4 0.0226(11) 0.0222(10) 0.0239(10) 0.0004(8) 0.0009(8) 0.0003(8)
O1 0.0441(12) 0.0206(9) 0.0254(10) 0.0005(8) -0.0068(9) 0.0013(8)
O3 0.0295(10) 0.0254(9) 0.0282(9) 0.0060(7) -0.0002(8) 0.0075(8)
N5 0.0214(10) 0.0221(10) 0.0197(10) 0.0002(8) 0.0005(8) 0.0003(8)
N3 0.0210(10) 0.0201(10) 0.0211(10) -0.0013(8) 0.0016(8) 0.0009(8)
N2 0.0218(10) 0.0229(10) 0.0210(10) 0.0001(8) 0.0010(8) 0.0006(8)
N1 0.0217(10) 0.0248(11) 0.0210(10) 0.0016(8) 0.0016(8) 0.0009(8)
C14 0.0200(12) 0.0194(11) 0.0230(12) 0.0013(9) 0.0019(9) 0.0029(9)
C13 0.0290(13) 0.0212(12) 0.0229(12) 0.0000(9) -0.0004(10) 0.0023(10)
C16 0.0237(13) 0.0292(13) 0.0238(12) 0.0029(10) -0.0005(10) -0.0047(10)
C20 0.0249(13) 0.0273(13) 0.0222(12) -0.0010(10) -0.0001(10) 0.0043(10)
O10 0.0408(12) 0.0461(13) 0.0313(10) -0.0063(9) 0.0065(9) -0.0207(10)
C25 0.0215(12) 0.0219(12) 0.0238(12) -0.0011(9) 0.0027(9) 0.0050(10)
C23 0.0280(13) 0.0248(13) 0.0261(13) 0.0020(10) 0.0007(10) -0.0027(10)
C19 0.0279(13) 0.0272(13) 0.0229(12) 0.0000(10) 0.0034(10) 0.0009(11)
C4 0.0367(15) 0.0210(12) 0.0272(13) 0.0014(10) 0.0029(11) -0.0023(11)
C22 0.0293(14) 0.0323(14) 0.0249(13) 0.0008(11) 0.0042(10) -0.0040(11)
C18 0.0271(14) 0.0340(15) 0.0294(13) 0.0040(11) 0.0045(11) 0.0044(11)
C5 0.0218(12) 0.0214(12) 0.0238(12) 0.0005(9) 0.0036(9) 0.0011(9)
C1 0.0209(12) 0.0226(12) 0.0213(11) -0.0006(9) 0.0036(9) -0.0001(9)
C3 0.0445(17) 0.0210(13) 0.0311(14) -0.0028(10) 0.0066(12) -0.0088(12)
C15 0.0215(12) 0.0262(12) 0.0199(11) 0.0007(9) 0.0029(9) -0.0019(10)
C21 0.0236(13) 0.0315(14) 0.0267(13) -0.0045(11) 0.0028(10) 0.0018(11)
C29 0.0272(13) 0.0284(13) 0.0296(13) 0.0025(11) 0.0008(10) -0.0045(11)
C17 0.0206(12) 0.0367(15) 0.0280(13) 0.0089(11) -0.0003(10) 0.0001(11)
C6 0.0230(12) 0.0218(12) 0.0206(11) -0.0019(9) -0.0009(9) -0.0032(10)
C2 0.0366(15) 0.0263(13) 0.0241(12) -0.0027(10) 0.0032(11) -0.0081(11)
C7 0.0236(12) 0.0199(11) 0.0224(12) 0.0035(9) -0.0001(9) 0.0029(10)
C12 0.0295(14) 0.0283(13) 0.0237(12) 0.0050(10) 0.0037(10) 0.0032(11)
C24 0.0211(12) 0.0207(12) 0.0217(11) -0.0025(9) -0.0015(9) -0.0010(9)
C11 0.0253(13) 0.0284(13) 0.0296(13) 0.0071(11) 0.0032(10) -0.0011(11)
C10 0.0244(12) 0.0238(12) 0.0249(12) 0.0030(10) -0.0010(10) -0.0008(10)
O5 0.0535(15) 0.0447(14) 0.0664(16) -0.0003(12) -0.0225(13) -0.0073(12)
O6 0.0668(17) 0.0477(14) 0.0430(13) 0.0109(11) 0.0110(12) 0.0304(13)
C9 0.0335(16) 0.0252(15) 0.053(2) 0.0032(13) -0.0029(14) 0.0122(12)
O9 0.0689(19) 0.0635(18) 0.086(2) -0.0150(15) 0.0496(16) -0.0217(15)
O4 0.0471(15) 0.0410(14) 0.0810(19) 0.0246(13) -0.0020(13) -0.0022(11)
C26 0.0258(13) 0.0269(13) 0.0304(13) 0.0000(11) -0.0014(10) 0.0073(11)
C28 0.0259(14) 0.0353(15) 0.0418(16) 0.0008(13) -0.0007(12) -0.0066(12)
C8 0.0480(19) 0.0246(14) 0.0259(14) -0.0056(11) 0.0058(12) -0.0013(13)
O7 0.086(2) 0.0563(16) 0.0377(13) -0.0145(11) 0.0059(13) 0.0137(15)
C27 0.0228(13) 0.0359(15) 0.0398(15) -0.0003(12) -0.0068(11) -0.0003(12)
O11 0.0705(19) 0.093(2) 0.0598(17) 0.0223(16) -0.0210(14) -0.0429(18)
O8 0.0500(17) 0.0315(14) 0.167(3) -0.0141(17) -0.0010(19) 0.0025(12)

loop_
_atom_type_symbol
_atom_type_description
_atom_type_scat_dispersion_real
_atom_type_scat_dispersion_imag
_atom_type_scat_source
Co Co 0.3494 0.9721 'International Tables Vol C Tables 4.2.6.8 and 6.1.1.4'
N N 0.0061 0.0033 'International Tables Vol C Tables 4.2.6.8 and 6.1.1.4'
Cl Cl 0.1484 0.1585 'International Tables Vol C Tables 4.2.6.8 and 6.1.1.4'
O O 0.0106 0.0060 'International Tables Vol C Tables 4.2.6.8 and 6.1.1.4'
C C 0.0033 0.0016 'International Tables Vol C Tables 4.2.6.8 and 6.1.1.4'
H H 0.0000 0.0000 'International Tables Vol C Tables 4.2.6.8 and 6.1.1.4'

loop_
_geom_angle_atom_site_label_1
_geom_angle_atom_site_label_2
_geom_angle_atom_site_label_3
_geom_angle
_geom_angle_site_symmetry_1
_geom_angle_site_symmetry_3
_geom_angle_publ_flag
O1 Co1 N3 179.73(9) . . ?
O1 Co1 N4 92.13(8) . . ?
N3 Co1 N4 87.61(8) . . ?
O1 Co1 N2 94.50(9) . . ?
N3 Co1 N2 85.58(8) . . ?
N4 Co1 N2 99.17(8) . . ?
O1 Co1 N1 90.26(8) . . ?
N3 Co1 N1 90.00(8) . . ?
N4 Co1 N1 177.58(8) . . ?
N2 Co1 N1 80.26(8) . . ?
O1 Co1 N5 94.79(8) . . ?
N3 Co1 N5 85.14(8) . . ?
N4 Co1 N5 81.56(8) . . ?
N2 Co1 N5 170.65(8) . . ?
N1 Co1 N5 98.62(8) . . ?
O5 Cl1 O7 109.83(18) . . ?
O5 Cl1 O4 109.18(15) . . ?
O7 Cl1 O4 110.00(17) . . ?
O5 Cl1 O6 108.93(16) . . ?
O7 Cl1 O6 109.03(15) . . ?
O4 Cl1 O6 109.85(16) . . ?
O8 Cl2 O9 111.1(2) . . ?
O8 Cl2 O11 109.9(2) . . ?
O9 Cl2 O11 108.6(2) . . ?
O8 Cl2 O10 109.79(16) . . ?
O9 Cl2 O10 109.59(15) . . ?
O11 Cl2 O10 107.84(15) . . ?
C6 O2 C8 119.1(2) . . ?
C25 N4 C29 118.9(2) . . ?
C25 N4 Co1 119.28(17) . . ?
C29 N4 Co1 120.86(17) . . ?
Co1 O1 H1B 120(3) . . ?
Co1 O1 H1A 123(3) . . ?
H1B O1 H1A 116(4) . . ?
C7 O3 C9 116.3(2) . . ?
C20 N5 C24 117.4(2) . . ?
C20 N5 Co1 122.34(16) . . ?
C24 N5 Co1 120.03(16) . . ?
C5 N3 C1 119.5(2) . . ?
C5 N3 Co1 119.30(16) . . ?
C1 N3 Co1 117.24(16) . . ?
C10 N2 C14 118.3(2) . . ?
C10 N2 Co1 122.51(17) . . ?
C14 N2 Co1 119.22(17) . . ?
C19 N1 C15 117.4(2) . . ?
C19 N1 Co1 122.24(17) . . ?
C15 N1 Co1 119.95(17) . . ?
N2 C14 C13 121.7(2) . . ?
N2 C14 C6 117.2(2) . . ?
C13 C14 C6 120.9(2) . . ?
C12 C13 C14 119.2(2) . . ?
C12 C13 H13 120.4 . . ?
C14 C13 H13 120.4 . . ?
C17 C16 C15 118.4(2) . . ?
C17 C16 H16 120.8 . . ?
C15 C16 H16 120.8 . . ?
N5 C20 C21 123.2(2) . . ?
N5 C20 H20 118.4 . . ?
C21 C20 H20 118.4 . . ?
N4 C25 C26 120.9(2) . . ?
N4 C25 C7 118.6(2) . . ?
C26 C25 C7 120.1(2) . . ?
C24 C23 C22 118.2(2) . . ?
C24 C23 H23 120.9 . . ?
C22 C23 H23 120.9 . . ?
N1 C19 C18 123.1(2) . . ?
N1 C19 H19 118.4 . . ?
C18 C19 H19 118.4 . . ?
C3 C4 C5 119.0(2) . . ?
C3 C4 H4 120.5 . . ?
C5 C4 H4 120.5 . . ?
C21 C22 C23 119.2(2) . . ?
C21 C22 H22 120.4 . . ?
C23 C22 H22 120.4 . . ?
C17 C18 C19 118.5(3) . . ?
C17 C18 H18 120.8 . . ?
C19 C18 H18 120.8 . . ?
N3 C5 C4 121.4(2) . . ?
N3 C5 C7 118.6(2) . . ?
C4 C5 C7 119.3(2) . . ?
N3 C1 C2 121.3(2) . . ?
N3 C1 C6 118.4(2) . . ?
C2 C1 C6 120.2(2) . . ?
C2 C3 C4 119.6(3) . . ?
C2 C3 H3 120.2 . . ?
C4 C3 H3 120.2 . . ?
N1 C15 C16 122.8(2) . . ?
N1 C15 C6 115.7(2) . . ?
C16 C15 C6 121.3(2) . . ?
C22 C21 C20 118.8(2) . . ?
C22 C21 H21 120.6 . . ?
C20 C21 H21 120.6 . . ?
N4 C29 C28 123.0(3) . . ?
N4 C29 H29 118.5 . . ?
C28 C29 H29 118.5 . . ?
C18 C17 C16 119.7(2) . . ?
C18 C17 H17 120.2 . . ?
C16 C17 H17 120.2 . . ?
O2 C6 C15 105.04(19) . . ?
O2 C6 C1 109.9(2) . . ?
C15 C6 C1 109.4(2) . . ?
O2 C6 C14 110.9(2) . . ?
C15 C6 C14 106.1(2) . . ?
C1 C6 C14 114.9(2) . . ?
C3 C2 C1 119.0(2) . . ?
C3 C2 H2 120.5 . . ?
C1 C2 H2 120.5 . . ?
O3 C7 C25 109.8(2) . . ?
O3 C7 C24 106.38(19) . . ?
C25 C7 C24 107.5(2) . . ?
O3 C7 C5 109.8(2) . . ?
C25 C7 C5 118.5(2) . . ?
C24 C7 C5 104.02(19) . . ?
C11 C12 C13 119.5(2) . . ?
C11 C12 H12 120.2 . . ?
C13 C12 H12 120.2 . . ?
N5 C24 C23 123.1(2) . . ?
N5 C24 C7 115.1(2) . . ?
C23 C24 C7 121.8(2) . . ?
C12 C11 C10 118.3(2) . . ?
C12 C11 H11 120.8 . . ?
C10 C11 H11 120.8 . . ?
N2 C10 C11 122.9(2) . . ?
N2 C10 H10 118.6 . . ?
C11 C10 H10 118.6 . . ?
O3 C9 H9C 105(2) . . ?
O3 C9 H9A 110(2) . . ?
H9C C9 H9A 112(3) . . ?
O3 C9 H9B 107(3) . . ?
H9C C9 H9B 111(3) . . ?
H9A C9 H9B 111(3) . . ?
C27 C26 C25 119.5(3) . . ?
C27 C26 H26 120.2 . . ?
C25 C26 H26 120.2 . . ?
C27 C28 C29 118.4(3) . . ?
C27 C28 H28 120.8 . . ?
C29 C28 H28 120.8 . . ?
O2 C8 H8A 105.8(17) . . ?
O2 C8 H8B 107.9(18) . . ?
H8A C8 H8B 112(2) . . ?
O2 C8 H8C 112.8(19) . . ?
H8A C8 H8C 110(2) . . ?
H8B C8 H8C 109(3) . . ?
C28 C27 C26 119.3(3) . . ?
C28 C27 H27 120.4 . . ?
C26 C27 H27 120.4 . . ?

loop_
_geom_bond_atom_site_label_1
_geom_bond_atom_site_label_2
_geom_bond_distance
_geom_bond_site_symmetry_2
_geom_bond_publ_flag
Co1 O1 2.027(2) . ?
Co1 N3 2.090(2) . ?
Co1 N4 2.124(2) . ?
Co1 N2 2.134(2) . ?
Co1 N1 2.168(2) . ?
Co1 N5 2.211(2) . ?
Cl1 O5 1.423(2) . ?
Cl1 O7 1.424(2) . ?
Cl1 O4 1.429(2) . ?
Cl1 O6 1.442(2) . ?
Cl2 O8 1.399(3) . ?
Cl2 O9 1.411(3) . ?
Cl2 O11 1.428(3) . ?
Cl2 O10 1.456(2) . ?
O2 C6 1.412(3) . ?
O2 C8 1.435(3) . ?
N4 C25 1.342(3) . ?
N4 C29 1.344(3) . ?
O1 H1B 0.84(4) . ?
O1 H1A 0.79(4) . ?
O3 C7 1.414(3) . ?
O3 C9 1.446(3) . ?
N5 C20 1.337(3) . ?
N5 C24 1.351(3) . ?
N3 C5 1.342(3) . ?
N3 C1 1.349(3) . ?
N2 C10 1.343(3) . ?
N2 C14 1.352(3) . ?
N1 C19 1.346(3) . ?
N1 C15 1.353(3) . ?
C14 C13 1.385(3) . ?
C14 C6 1.543(3) . ?
C13 C12 1.383(4) . ?
C13 H13 0.9500 . ?
C16 C17 1.383(4) . ?
C16 C15 1.387(3) . ?
C16 H16 0.9500 . ?
C20 C21 1.384(4) . ?
C20 H20 0.9500 . ?
C25 C26 1.402(3) . ?
C25 C7 1.536(3) . ?
C23 C24 1.386(3) . ?
C23 C22 1.393(4) . ?
C23 H23 0.9500 . ?
C19 C18 1.384(4) . ?
C19 H19 0.9500 . ?
C4 C3 1.378(4) . ?
C4 C5 1.389(4) . ?
C4 H4 0.9500 . ?
C22 C21 1.377(4) . ?
C22 H22 0.9500 . ?
C18 C17 1.382(4) . ?
C18 H18 0.9500 . ?
C5 C7 1.538(3) . ?
C1 C2 1.387(4) . ?
C1 C6 1.536(3) . ?
C3 C2 1.377(4) . ?
C3 H3 0.9500 . ?
C15 C6 1.535(3) . ?
C21 H21 0.9500 . ?
C29 C28 1.385(4) . ?
C29 H29 0.9500 . ?
C17 H17 0.9500 . ?
C2 H2 0.9500 . ?
C7 C24 1.538(3) . ?
C12 C11 1.375(4) . ?
C12 H12 0.9500 . ?
C11 C10 1.388(4) . ?
C11 H11 0.9500 . ?
C10 H10 0.9500 . ?
C9 H9C 0.97(4) . ?
C9 H9A 0.99(4) . ?
C9 H9B 0.91(4) . ?
C26 C27 1.383(4) . ?
C26 H26 0.9500 . ?
C28 C27 1.375(4) . ?
C28 H28 0.9500 . ?
C8 H8A 0.98(3) . ?
C8 H8B 0.95(3) . ?
C8 H8C 1.00(3) . ?
C27 H27 0.9500 . ?

loop_
_geom_hbond_atom_site_label_D
_geom_hbond_atom_site_label_H
_geom_hbond_atom_site_label_A
_geom_hbond_distance_DH
_geom_hbond_distance_HA
_geom_hbond_distance_DA
_geom_hbond_angle_DHA
_geom_hbond_site_symmetry_A
O1 H1B O6 0.84(4) 1.92(4) 2.744(3) 170(4) .
O1 H1A O10 0.79(4) 1.93(4) 2.721(3) 174(4) .
